data_4309776
loop_
_publ_author_name
'Martin Chadim'
'Pilar D\'iaz'
'Enrique Garc\'ia-Espa\~na'
'Jana Hoda\<cov\'a'
'Julio Latorre'
'Malva Liu-Gonz\'alez'
'Santiago V. Luis'
'Jos\'e M. Llinares'
'Ji\<r\'i Z\'avada'

_publ_section_title
;
Role of Anions on the Crystal Structures of Copper(II) and Zinc(II)
Complexes of a Tunable Butterfly Cyclophane Macrocycle
;
_journal_name_full 'Inorganic Chemistry'
_journal_page_first 7503
_journal_page_last 7510
_journal_paper_doi 10.1021/ic051099j
_journal_volume 44
_journal_year 2005
_chemical_formula_sum 'C24 H54 Cl8 N8 O2 Zn2'
_chemical_formula_weight 901.14
_chemical_name_systematic
;
 ?
;
_space_group_IT_number 2
_symmetry_cell_setting triclinic
_symmetry_space_group_name_Hall '-P 1'
_symmetry_space_group_name_H-M 'P -1'
_atom_sites_solution_hydrogens geom
_atom_sites_solution_primary direct
_atom_sites_solution_secondary difmap
_audit_creation_method SHELXL-97
_cell_angle_alpha 89.2320(7)
_cell_angle_beta 82.0740(6)
_cell_angle_gamma 83.0170(12)
_cell_formula_units_Z 2
_cell_length_a 9.1890(2)
_cell_length_b 14.0120(3)
_cell_length_c 15.3180(3)
_cell_measurement_temperature 293(2)
_cell_volume 1938.95(7)
_computing_structure_refinement 'SHELXL-97 (Sheldrick, 1997)'
_diffrn_ambient_temperature 293(2)
_diffrn_measured_fraction_theta_full 0.988
_diffrn_measured_fraction_theta_max 0.988
_diffrn_radiation_monochromator graphite
_diffrn_radiation_source 'fine-focus sealed tube'
_diffrn_radiation_type MoK\a
_diffrn_radiation_wavelength 0.71073
_diffrn_reflns_av_R_equivalents 0.0222
_diffrn_reflns_av_sigmaI/netI 0.0511
_diffrn_reflns_limit_h_max 11
_diffrn_reflns_limit_h_min -11
_diffrn_reflns_limit_k_max 17
_diffrn_reflns_limit_k_min -18
_diffrn_reflns_limit_l_max 19
_diffrn_reflns_limit_l_min -15
_diffrn_reflns_number 12713
_diffrn_reflns_theta_full 27.49
_diffrn_reflns_theta_max 27.49
_diffrn_reflns_theta_min 1.34
_exptl_absorpt_coefficient_mu 0.911
_exptl_crystal_density_diffrn 0.761
_exptl_crystal_density_method 'not measured'
_exptl_crystal_F_000 454
_refine_diff_density_max 0.535
_refine_diff_density_min -0.406
_refine_diff_density_rms 0.082
_refine_ls_extinction_method none
_refine_ls_goodness_of_fit_ref 0.903
_refine_ls_hydrogen_treatment mixed
_refine_ls_matrix_type full
_refine_ls_number_parameters 499
_refine_ls_number_reflns 8775
_refine_ls_number_restraints 1
_refine_ls_restrained_S_all 0.903
_refine_ls_R_factor_all 0.0714
_refine_ls_R_factor_gt 0.0392
_refine_ls_shift/su_max 2.775
_refine_ls_shift/su_mean 0.097
_refine_ls_structure_factor_coef Fsqd
_refine_ls_weighting_details 'calc w=1/[\s^2^(Fo^2^)+(0.1000P)^2^+0.0000P] where P=(Fo^2^+2Fc^2^)/3'
_refine_ls_weighting_scheme calc
_refine_ls_wR_factor_gt 0.1127
_refine_ls_wR_factor_ref 0.1406
_reflns_number_gt 6004
_reflns_number_total 8775
_reflns_threshold_expression >2sigma(I)
_cod_data_source_file ic051099jsi20050701_104227.cif
_cod_data_source_block 1
_cod_database_code 4309776

loop_
_symmetry_equiv_pos_as_xyz
'x, y, z'
'-x, -y, -z'

loop_
_atom_site_label
_atom_site_type_symbol
_atom_site_fract_x
_atom_site_fract_y
_atom_site_fract_z
_atom_site_U_iso_or_equiv
_atom_site_adp_type
_atom_site_occupancy
_atom_site_symmetry_multiplicity
_atom_site_calc_flag
_atom_site_refinement_flags
_atom_site_disorder_assembly
_atom_site_disorder_group
Zn1 Zn 0.33366(4) 0.74648(3) 0.13780(2) 0.03736(12) Uani 1 1 d . . .
Zn2 Zn 0.99258(4) 0.28059(3) 0.39394(3) 0.04164(13) Uani 1 1 d . . .
Cl1 Cl 0.23814(9) 0.71401(7) 0.27944(6) 0.0484(2) Uani 1 1 d . . .
Cl2 Cl 0.42447(11) 0.60291(7) 0.07451(7) 0.0653(3) Uani 1 1 d . . .
Cl3 Cl 0.51285(10) 0.84315(8) 0.14874(7) 0.0596(3) Uani 1 1 d . . .
Cl4 Cl 0.17264(10) 0.81943(7) 0.05321(7) 0.0572(3) Uani 1 1 d . . .
Cl5 Cl 1.24363(9) 0.28325(7) 0.37165(6) 0.0529(2) Uani 1 1 d . . .
Cl6 Cl 0.92256(15) 0.26623(9) 0.25960(8) 0.0801(4) Uani 1 1 d . . .
Cl7 Cl 0.95509(9) 0.14284(7) 0.46820(6) 0.0546(3) Uani 1 1 d . . .
Cl8 Cl 0.86681(12) 0.41285(8) 0.46217(9) 0.0786(4) Uani 1 1 d . . .
N1 N 0.4868(3) -0.0823(2) 0.75306(19) 0.0371(6) Uani 1 1 d . . .
H1C H 0.458(3) -0.041(2) 0.785(2) 0.030(10) Uiso 1 1 d . . .
N2 N 0.6918(3) -0.2070(2) 0.8631(2) 0.0443(7) Uani 1 1 d . . .
H2C H 0.704(5) -0.260(3) 0.829(3) 0.064(14) Uiso 1 1 d . . .
H2D H 0.731(4) -0.158(3) 0.825(3) 0.061(11) Uiso 1 1 d . . .
N3 N 0.8221(3) -0.0383(2) 0.83269(18) 0.0382(6) Uani 1 1 d . . .
H3C H 0.749(4) 0.001(2) 0.849(2) 0.036(10) Uiso 1 1 d . . .
N4 N 0.7592(3) -0.04324(19) 0.65261(18) 0.0318(6) Uani 1 1 d . . .
H4C H 0.823(4) -0.087(3) 0.639(2) 0.031(9) Uiso 1 1 d . . .
H4D H 0.689(4) -0.068(3) 0.697(3) 0.055(11) Uiso 1 1 d . . .
N5 N 0.1490(3) 0.3269(2) 0.69977(18) 0.0374(6) Uani 1 1 d . . .
H5C H 0.088(5) 0.370(3) 0.693(3) 0.058(13) Uiso 1 1 d . . .
H5D H 0.255(5) 0.359(3) 0.700(3) 0.086(14) Uiso 1 1 d . . .
N6 N 0.2252(3) 0.3982(2) 0.86948(17) 0.0357(6) Uani 1 1 d . . .
H6C H 0.300(4) 0.356(3) 0.881(3) 0.059(12) Uiso 1 1 d . . .
N7 N 0.3217(3) 0.5433(2) 0.76350(19) 0.0387(6) Uani 1 1 d . . .
H7C H 0.260(4) 0.578(3) 0.739(3) 0.061(13) Uiso 1 1 d . . .
H7D H 0.298(4) 0.475(3) 0.789(3) 0.073(13) Uiso 1 1 d . . .
N8 N 0.4374(3) 0.37851(18) 0.64358(17) 0.0318(5) Uani 1 1 d . . .
H8C H 0.501(4) 0.352(3) 0.680(2) 0.051(11) Uiso 1 1 d . . .
C1 C 0.4048(3) -0.0709(2) 0.6760(2) 0.0386(7) Uani 1 1 d . . .
H1A H 0.3018 -0.0792 0.6944 0.059(11) Uiso 1 1 calc R . .
H1B H 0.4460 -0.1199 0.6324 0.041(9) Uiso 1 1 calc R . .
C2 C 0.4511(4) -0.1672(3) 0.8046(2) 0.0451(8) Uani 1 1 d . . .
H2A H 0.4779 -0.2238 0.7674 0.051(11) Uiso 1 1 calc R . .
H2B H 0.3451 -0.1614 0.8231 0.000(10) Uiso 0.50 1 calc PR . .
C3 C 0.5297(4) -0.1809(3) 0.8851(2) 0.0490(9) Uani 1 1 d . . .
H3A H 0.5111 -0.1219 0.9194 0.053(11) Uiso 1 1 calc R . .
H3B H 0.4889 -0.2311 0.9215 0.056(11) Uiso 1 1 calc R . .
C4 C 0.7735(4) -0.2177(3) 0.9416(3) 0.0544(10) Uani 1 1 d . . .
H4A H 0.7140 -0.2476 0.9891 0.064(12) Uiso 1 1 calc R . .
H4B H 0.8649 -0.2601 0.9264 0.110(19) Uiso 1 1 calc R . .
C5 C 0.8088(4) -0.1239(3) 0.9732(2) 0.0509(9) Uani 1 1 d . . .
H5A H 0.8575 -0.1351 1.0253 0.065(12) Uiso 1 1 calc R . .
H5B H 0.7170 -0.0823 0.9900 0.063(12) Uiso 1 1 calc R . .
C6 C 0.9068(4) -0.0730(3) 0.9051(2) 0.0454(8) Uani 1 1 d . . .
H6A H 0.9406 -0.0190 0.9322 0.053(11) Uiso 1 1 calc R . .
H6B H 0.9929 -0.1168 0.8817 0.035(8) Uiso 1 1 calc R . .
C7 C 0.9147(3) 0.0029(3) 0.7603(2) 0.0401(7) Uani 1 1 d . . .
H7A H 0.9953 -0.0452 0.7370 0.032(8) Uiso 1 1 calc R . .
H7B H 0.9571 0.0565 0.7820 0.048(10) Uiso 1 1 calc R . .
C8 C 0.8250(3) 0.0372(2) 0.6874(2) 0.0371(7) Uani 1 1 d . . .
H8A H 0.7468 0.0871 0.7101 0.059(11) Uiso 1 1 calc R . .
H8B H 0.8883 0.0645 0.6401 0.029(8) Uiso 1 1 calc R . .
C9 C 0.6847(3) -0.0181(2) 0.57301(19) 0.0331(7) Uani 1 1 d . . .
H9A H 0.6567 -0.0760 0.5494 0.033(8) Uiso 1 1 calc R . .
H9B H 0.7542 0.0080 0.5282 0.026(7) Uiso 1 1 calc R . .
C10 C 0.1571(3) 0.2592(2) 0.6233(2) 0.0381(7) Uani 1 1 d . . .
H10A H 0.0716 0.2241 0.6313 0.032(8) Uiso 1 1 calc R . .
H10B H 0.1550 0.2959 0.5692 0.044(10) Uiso 1 1 calc R . .
C11 C 0.1225(4) 0.2789(2) 0.7873(2) 0.0408(8) Uani 1 1 d . . .
H11A H 0.2084 0.2337 0.7952 0.037(9) Uiso 1 1 calc R . .
H11B H 0.0383 0.2431 0.7888 0.050(10) Uiso 1 1 calc R . .
C12 C 0.0934(3) 0.3514(2) 0.8617(2) 0.0398(7) Uani 1 1 d . . .
H12A H 0.0128 0.3997 0.8512 0.055(11) Uiso 1 1 calc R . .
H12B H 0.0637 0.3193 0.9166 0.039(9) Uiso 1 1 calc R . .
C13 C 0.2019(4) 0.4676(3) 0.9437(2) 0.0444(8) Uani 1 1 d . . .
H13A H 0.2875 0.4597 0.9750 0.046(10) Uiso 1 1 calc R . .
H13B H 0.1164 0.4545 0.9847 0.043(9) Uiso 1 1 calc R . .
C14 C 0.1779(4) 0.5704(2) 0.9110(2) 0.0428(8) Uani 1 1 d . . .
H14A H 0.0919 0.5783 0.8801 0.029(8) Uiso 1 1 calc R . .
H14B H 0.1586 0.6141 0.9609 0.035(8) Uiso 1 1 calc R . .
C15 C 0.3120(4) 0.5959(2) 0.8495(2) 0.0443(8) Uani 1 1 d . . .
H15B H 0.3029 0.6647 0.8393 0.050(10) Uiso 1 1 calc R . .
H15A H 0.4012 0.5777 0.8761 0.050(10) Uiso 1 1 calc R . .
C16 C 0.4699(3) 0.5335(3) 0.7101(2) 0.0421(8) Uani 1 1 d . . .
H16A H 0.5419 0.5014 0.7448 0.051(10) Uiso 1 1 calc R . .
H16B H 0.4976 0.5970 0.6954 0.048(10) Uiso 1 1 calc R . .
C17 C 0.4738(4) 0.4774(2) 0.6264(2) 0.0409(8) Uani 1 1 d . . .
H17A H 0.4038 0.5106 0.5910 0.036(9) Uiso 1 1 calc R . .
H17B H 0.5718 0.4747 0.5928 0.052(10) Uiso 1 1 calc R . .
C18 C 0.4525(3) 0.3223(2) 0.5603(2) 0.0367(7) Uani 1 1 d . . .
H18A H 0.5492 0.3262 0.5269 0.037(8) Uiso 1 1 calc R . .
H18B H 0.3781 0.3491 0.5246 0.049(10) Uiso 1 1 calc R . .
C100 C 0.4148(3) 0.0269(2) 0.63596(19) 0.0332(7) Uani 1 1 d . . .
C101 C 0.5488(3) 0.0543(2) 0.59327(18) 0.0295(6) Uani 1 1 d . . .
C102 C 0.5559(3) 0.1491(2) 0.56799(19) 0.0321(7) Uani 1 1 d . . .
H102 H 0.6459 0.1669 0.5415 0.021(7) Uiso 1 1 calc R . .
C103 C 0.4336(3) 0.2185(2) 0.58084(19) 0.0321(6) Uani 1 1 d . . .
C104 C 0.2965(3) 0.1893(2) 0.6159(2) 0.0338(7) Uani 1 1 d . . .
C105 C 0.2907(3) 0.0956(2) 0.6439(2) 0.0349(7) Uani 1 1 d . . .
H105 H 0.2002 0.0776 0.6692 0.035(8) Uiso 1 1 calc R . .
O1 O 0.0857(4) 0.5243(3) 0.3197(3) 0.0788(10) Uani 1 1 d . . .
H201 H 0.076(9) 0.465(7) 0.359(6) 0.30(4) Uiso 1 1 d . . .
H202 H 0.147(7) 0.559(5) 0.328(4) 0.15(3) Uiso 1 1 d . . .
O2 O 0.2519(4) 0.4122(3) 0.1663(3) 0.0816(10) Uani 1 1 d D . .
H203 H 0.304(6) 0.447(4) 0.131(4) 0.098(19) Uiso 1 1 d . . .
H204 H 0.209(6) 0.449(4) 0.215(2) 0.13(2) Uiso 1 1 d D . .

loop_
_atom_site_aniso_label
_atom_site_aniso_U_11
_atom_site_aniso_U_22
_atom_site_aniso_U_33
_atom_site_aniso_U_23
_atom_site_aniso_U_13
_atom_site_aniso_U_12
Zn1 0.0311(2) 0.0386(2) 0.0422(2) -0.00405(17) -0.00669(15) -0.00127(15)
Zn2 0.0394(2) 0.0404(2) 0.0440(2) 0.00256(18) -0.00601(16) -0.00008(16)
Cl1 0.0441(4) 0.0523(5) 0.0475(5) 0.0063(4) -0.0024(4) -0.0063(4)
Cl2 0.0698(6) 0.0530(6) 0.0711(7) -0.0243(5) -0.0225(5) 0.0184(5)
Cl3 0.0432(5) 0.0761(7) 0.0626(6) -0.0124(5) -0.0005(4) -0.0257(4)
Cl4 0.0507(5) 0.0556(6) 0.0677(6) 0.0109(5) -0.0234(4) 0.0004(4)
Cl5 0.0399(4) 0.0563(6) 0.0616(6) 0.0049(5) -0.0013(4) -0.0090(4)
Cl6 0.1079(9) 0.0776(8) 0.0608(7) 0.0039(6) -0.0435(6) 0.0008(7)
Cl7 0.0460(5) 0.0520(6) 0.0583(6) 0.0137(4) 0.0145(4) -0.0020(4)
Cl8 0.0610(6) 0.0598(7) 0.1058(10) -0.0228(6) 0.0101(6) 0.0071(5)
N1 0.0408(15) 0.0358(16) 0.0356(15) 0.0026(13) -0.0040(12) -0.0101(12)
N2 0.0460(16) 0.0444(18) 0.0428(17) 0.0046(15) -0.0054(13) -0.0083(14)
N3 0.0325(14) 0.0444(17) 0.0375(15) 0.0059(13) -0.0065(11) -0.0033(12)
N4 0.0303(13) 0.0296(14) 0.0348(15) -0.0010(12) -0.0050(11) -0.0004(11)
N5 0.0306(13) 0.0438(17) 0.0366(15) -0.0063(12) -0.0057(11) 0.0022(12)
N6 0.0344(13) 0.0365(15) 0.0362(15) 0.0000(12) -0.0054(11) -0.0044(11)
N7 0.0397(15) 0.0350(16) 0.0404(16) 0.0010(13) -0.0041(12) -0.0020(12)
N8 0.0324(13) 0.0317(14) 0.0313(14) 0.0042(11) -0.0054(11) -0.0038(10)
C1 0.0349(16) 0.0419(19) 0.0406(18) 0.0011(15) -0.0057(13) -0.0105(13)
C2 0.0469(19) 0.045(2) 0.047(2) 0.0127(17) -0.0065(15) -0.0207(15)
C3 0.0473(19) 0.057(2) 0.043(2) 0.0104(18) 0.0003(15) -0.0130(16)
C4 0.063(2) 0.055(2) 0.047(2) 0.0209(19) -0.0147(18) -0.0110(19)
C5 0.060(2) 0.062(3) 0.0329(18) 0.0120(17) -0.0155(16) -0.0071(19)
C6 0.0486(19) 0.052(2) 0.0391(19) 0.0072(16) -0.0162(15) -0.0097(16)
C7 0.0341(16) 0.048(2) 0.0394(18) 0.0049(15) -0.0044(13) -0.0127(14)
C8 0.0398(16) 0.0367(18) 0.0366(17) 0.0037(14) -0.0050(13) -0.0125(13)
C9 0.0367(15) 0.0349(17) 0.0273(15) -0.0019(13) -0.0042(12) -0.0024(12)
C10 0.0290(15) 0.048(2) 0.0369(18) -0.0090(15) -0.0078(12) -0.0002(13)
C11 0.0395(17) 0.0427(19) 0.0413(19) -0.0004(15) -0.0057(14) -0.0092(14)
C12 0.0348(16) 0.046(2) 0.0378(18) 0.0001(15) -0.0027(13) -0.0063(14)
C13 0.0470(19) 0.048(2) 0.0372(19) -0.0067(16) -0.0019(15) -0.0056(15)
C14 0.0406(17) 0.041(2) 0.044(2) -0.0107(16) 0.0005(14) -0.0033(14)
C15 0.0448(19) 0.0364(19) 0.051(2) -0.0084(16) -0.0045(15) -0.0052(14)
C16 0.0380(17) 0.0419(19) 0.046(2) 0.0030(16) 0.0015(14) -0.0111(14)
C17 0.0434(17) 0.0376(18) 0.0399(18) 0.0039(15) 0.0008(14) -0.0054(14)
C18 0.0358(16) 0.0403(18) 0.0318(16) 0.0032(14) -0.0006(13) -0.0005(13)
C100 0.0342(15) 0.0393(18) 0.0281(15) -0.0010(13) -0.0071(12) -0.0087(13)
C101 0.0279(14) 0.0379(17) 0.0233(14) -0.0035(12) -0.0041(11) -0.0049(12)
C102 0.0273(14) 0.0408(18) 0.0278(15) 0.0043(13) -0.0026(11) -0.0044(12)
C103 0.0312(15) 0.0372(17) 0.0276(15) -0.0019(13) -0.0049(12) -0.0025(12)
C104 0.0282(14) 0.0423(18) 0.0312(16) -0.0025(14) -0.0061(12) -0.0024(12)
C105 0.0261(14) 0.048(2) 0.0321(16) -0.0025(14) -0.0035(12) -0.0124(13)
O1 0.086(2) 0.0434(18) 0.108(3) 0.0109(19) -0.027(2) 0.0019(16)
O2 0.108(3) 0.071(2) 0.067(2) -0.0033(19) -0.004(2) -0.024(2)

loop_
_atom_type_symbol
_atom_type_description
_atom_type_scat_dispersion_real
_atom_type_scat_dispersion_imag
_atom_type_scat_source
C C 0.0033 0.0016 'International Tables Vol C Tables 4.2.6.8 and 6.1.1.4'
H H 0.0000 0.0000 'International Tables Vol C Tables 4.2.6.8 and 6.1.1.4'
N N 0.0061 0.0033 'International Tables Vol C Tables 4.2.6.8 and 6.1.1.4'
O O 0.0106 0.0060 'International Tables Vol C Tables 4.2.6.8 and 6.1.1.4'
Cl Cl 0.1484 0.1585 'International Tables Vol C Tables 4.2.6.8 and 6.1.1.4'
Zn Zn 0.2839 1.4301 'International Tables Vol C Tables 4.2.6.8 and 6.1.1.4'

loop_
_geom_angle_atom_site_label_1
_geom_angle_atom_site_label_2
_geom_angle_atom_site_label_3
_geom_angle
_geom_angle_site_symmetry_1
_geom_angle_site_symmetry_3
_geom_angle_publ_flag
Cl4 Zn1 Cl2 107.19(4) . . ?
Cl4 Zn1 Cl3 108.90(4) . . ?
Cl2 Zn1 Cl3 112.87(4) . . ?
Cl4 Zn1 Cl1 116.04(4) . . ?
Cl2 Zn1 Cl1 106.16(4) . . ?
Cl3 Zn1 Cl1 105.84(4) . . ?
Cl8 Zn2 Cl6 109.74(5) . . ?
Cl8 Zn2 Cl7 113.43(4) . . ?
Cl6 Zn2 Cl7 107.34(5) . . ?
Cl8 Zn2 Cl5 113.58(4) . . ?
Cl6 Zn2 Cl5 106.55(5) . . ?
Cl7 Zn2 Cl5 105.78(4) . . ?
C2 N1 C1 111.1(3) . . ?
C3 N2 C4 114.3(3) . . ?
C7 N3 C6 112.2(3) . . ?
C8 N4 C9 114.0(2) . . ?
C11 N5 C10 113.1(3) . . ?
C12 N6 C13 112.7(2) . . ?
C16 N7 C15 114.6(3) . . ?
C17 N8 C18 111.4(2) . . ?
N1 C1 C100 110.5(3) . . ?
N1 C2 C3 113.2(3) . . ?
N2 C3 C2 113.1(3) . . ?
C5 C4 N2 112.7(3) . . ?
C4 C5 C6 113.4(3) . . ?
N3 C6 C5 109.4(3) . . ?
N3 C7 C8 110.8(2) . . ?
N4 C8 C7 110.8(3) . . ?
N4 C9 C101 112.4(2) . . ?
C104 C10 N5 110.9(2) . . ?
N5 C11 C12 111.3(3) . . ?
N6 C12 C11 111.3(2) . . ?
N6 C13 C14 111.1(3) . . ?
C15 C14 C13 111.4(3) . . ?
N7 C15 C14 109.1(3) . . ?
N7 C16 C17 112.1(3) . . ?
N8 C17 C16 112.4(3) . . ?
N8 C18 C103 110.0(2) . . ?
C105 C100 C101 117.6(3) . . ?
C105 C100 C1 120.2(3) . . ?
C101 C100 C1 122.1(3) . . ?
C102 C101 C100 119.5(3) . . ?
C102 C101 C9 119.2(3) . . ?
C100 C101 C9 121.2(3) . . ?
C103 C102 C101 122.3(3) . . ?
C102 C103 C104 118.1(3) . . ?
C102 C103 C18 119.5(3) . . ?
C104 C103 C18 122.3(3) . . ?
C105 C104 C103 119.2(3) . . ?
C105 C104 C10 120.1(3) . . ?
C103 C104 C10 120.6(3) . . ?
C104 C105 C100 122.8(3) . . ?

loop_
_geom_bond_atom_site_label_1
_geom_bond_atom_site_label_2
_geom_bond_distance
_geom_bond_site_symmetry_2
_geom_bond_publ_flag
Zn1 Cl4 2.2447(9) . ?
Zn1 Cl2 2.2592(10) . ?
Zn1 Cl3 2.2801(10) . ?
Zn1 Cl1 2.2869(9) . ?
Zn2 Cl8 2.2495(11) . ?
Zn2 Cl6 2.2576(11) . ?
Zn2 Cl7 2.2657(10) . ?
Zn2 Cl5 2.2898(9) . ?
N1 C2 1.464(4) . ?
N1 C1 1.482(4) . ?
N2 C3 1.483(4) . ?
N2 C4 1.500(5) . ?
N3 C7 1.459(4) . ?
N3 C6 1.485(4) . ?
N4 C8 1.480(4) . ?
N4 C9 1.496(4) . ?
N5 C11 1.495(4) . ?
N5 C10 1.505(4) . ?
N6 C12 1.464(4) . ?
N6 C13 1.482(4) . ?
N7 C16 1.481(4) . ?
N7 C15 1.504(4) . ?
N8 C17 1.476(4) . ?
N8 C18 1.490(4) . ?
C1 C100 1.501(4) . ?
C2 C3 1.511(5) . ?
C4 C5 1.494(5) . ?
C5 C6 1.512(5) . ?
C7 C8 1.516(4) . ?
C9 C101 1.509(4) . ?
C10 C104 1.508(4) . ?
C11 C12 1.512(5) . ?
C13 C14 1.520(5) . ?
C14 C15 1.520(4) . ?
C16 C17 1.508(5) . ?
C18 C103 1.509(4) . ?
C100 C105 1.393(4) . ?
C100 C101 1.406(4) . ?
C101 C102 1.386(4) . ?
C102 C103 1.387(4) . ?
C103 C104 1.405(4) . ?
C104 C105 1.381(4) . ?
